data_7208739
loop_
_publ_author_name
'Park, Sunhong'
'Lee, Seul-Gi'
'Jung, Jong Hwa'
'Ikeda, Mari'
'Habata, Yoichi'
'Lee, Shim Sun'

_publ_section_title
;
 Macrocycles incorporating isomeric arms: synthesis and crystal structures
 of ligands and their mono-, di- and polynuclear supramolecular complexes
;
_journal_issue 20
_journal_name_full CrystEngComm
_journal_page_first 6515
_journal_paper_doi 10.1039/c2ce25708d
_journal_volume 14
_journal_year 2012
_chemical_formula_sum 'C18 H22 Ag Cl F0 N2 O4 P0 S2'
_chemical_formula_weight 537.82
_chemical_name_systematic
;
?
;
_space_group_IT_number 14
_symmetry_cell_setting monoclinic
_symmetry_space_group_name_Hall '-P 2yn'
_symmetry_space_group_name_H-M 'P 1 21/n 1'
_atom_sites_solution_hydrogens geom
_atom_sites_solution_primary direct
_atom_sites_solution_secondary difmap
_audit_creation_method SHELXTL
_cell_angle_alpha 90.00
_cell_angle_beta 92.140(2)
_cell_angle_gamma 90.00
_cell_formula_units_Z 4
_cell_length_a 10.4455(4)
_cell_length_b 16.5989(7)
_cell_length_c 11.7361(5)
_cell_measurement_reflns_used 5151
_cell_measurement_temperature 173(2)
_cell_measurement_theta_max 25.97
_cell_measurement_theta_min 2.30
_cell_volume 2033.43(14)
_computing_cell_refinement 'Bruker SAINT'
_computing_data_collection 'Bruker APEX2'
_computing_data_reduction 'Bruker SAINT'
_computing_molecular_graphics 'Bruker SHELXTL'
_computing_publication_material 'Bruker SHELXTL'
_computing_structure_refinement 'SHELXL-97 (Sheldrick, 1997)'
_computing_structure_solution 'SHELXS-97 (Sheldrick, 1990)'
_diffrn_ambient_temperature 173(2)
_diffrn_measured_fraction_theta_full 1.000
_diffrn_measured_fraction_theta_max 1.000
_diffrn_measurement_device_type 'Bruker APEX-II CCD'
_diffrn_measurement_method '\f and \w scans'
_diffrn_radiation_monochromator graphite
_diffrn_radiation_source 'fine-focus sealed tube'
_diffrn_radiation_type MoK\a
_diffrn_radiation_wavelength 0.71073
_diffrn_reflns_av_R_equivalents 0.0569
_diffrn_reflns_av_sigmaI/netI 0.0493
_diffrn_reflns_limit_h_max 11
_diffrn_reflns_limit_h_min -13
_diffrn_reflns_limit_k_max 20
_diffrn_reflns_limit_k_min -20
_diffrn_reflns_limit_l_max 13
_diffrn_reflns_limit_l_min -14
_diffrn_reflns_number 19197
_diffrn_reflns_theta_full 26.50
_diffrn_reflns_theta_max 26.50
_diffrn_reflns_theta_min 2.13
_diffrn_standards_number 0
_exptl_absorpt_coefficient_mu 1.356
_exptl_absorpt_correction_T_max 0.8225
_exptl_absorpt_correction_T_min 0.7280
_exptl_absorpt_correction_type multi-scan
_exptl_absorpt_process_details SADABS
_exptl_crystal_colour yellow
_exptl_crystal_density_diffrn 1.757
_exptl_crystal_density_method 'not measured'
_exptl_crystal_description block
_exptl_crystal_F_000 1088
_exptl_crystal_size_max 0.25
_exptl_crystal_size_mid 0.20
_exptl_crystal_size_min 0.15
_refine_diff_density_max 1.529
_refine_diff_density_min -1.135
_refine_diff_density_rms 0.124
_refine_ls_extinction_method none
_refine_ls_goodness_of_fit_ref 1.028
_refine_ls_hydrogen_treatment constr
_refine_ls_matrix_type full
_refine_ls_number_parameters 238
_refine_ls_number_reflns 4215
_refine_ls_number_restraints 0
_refine_ls_restrained_S_all 1.028
_refine_ls_R_factor_all 0.0826
_refine_ls_R_factor_gt 0.0643
_refine_ls_shift/su_max 0.000
_refine_ls_shift/su_mean 0.000
_refine_ls_structure_factor_coef Fsqd
_refine_ls_weighting_details 'calc w=1/[\s^2^(Fo^2^)+(0.0867P)^2^+8.6529P] where P=(Fo^2^+2Fc^2^)/3'
_refine_ls_weighting_scheme calc
_refine_ls_wR_factor_gt 0.1760
_refine_ls_wR_factor_ref 0.1881
_reflns_number_gt 3222
_reflns_number_total 4215
_reflns_threshold_expression >2sigma(I)
_cod_data_source_file c2ce25708d.txt
_cod_data_source_block 1
_cod_depositor_comments
;
The following automatic conversions were performed:

'_symmetry_cell_setting' value 'Monoclinic' changed to 'monoclinic'
according to /home/saulius/struct/CIF-dictionaries/cif_core.dic
dictionary named 'cif_core.dic' version 2.4.2 from 2011-04-26.

Automatic conversion script
Id: cif_fix_values 1891 2012-01-12 08:04:46Z andrius 
;
_cod_original_sg_symbol_H-M P2(1)/n
_cod_database_code 7208739

loop_
_symmetry_equiv_pos_as_xyz
'x, y, z'
'-x+1/2, y+1/2, -z+1/2'
'-x, -y, -z'
'x-1/2, -y-1/2, z-1/2'

loop_
_atom_site_label
_atom_site_type_symbol
_atom_site_fract_x
_atom_site_fract_y
_atom_site_fract_z
_atom_site_U_iso_or_equiv
_atom_site_adp_type
_atom_site_occupancy
_atom_site_symmetry_multiplicity
_atom_site_calc_flag
_atom_site_refinement_flags
Ag1 Ag 0.11406(5) 0.60784(3) 0.21646(6) 0.0582(2) Uani 1 1 d .
N1 N -0.1175(4) 0.6413(3) 0.2105(5) 0.0374(11) Uani 1 1 d .
N2 N 0.0020(5) 0.5108(3) 0.3257(5) 0.0511(14) Uani 1 1 d .
S1 S 0.11133(17) 0.74956(10) 0.33108(15) 0.0512(4) Uani 1 1 d .
S2 S 0.04896(16) 0.59069(9) -0.00988(15) 0.0463(4) Uani 1 1 d .
C1 C 0.1668(6) 0.7629(3) 0.0611(6) 0.0417(14) Uani 1 1 d .
H1A H 0.2273 0.7257 0.0878 0.050 Uiso 1 1 calc R
C2 C 0.1402(6) 0.8294(3) 0.1274(6) 0.0423(14) Uani 1 1 d .
C3 C 0.1850(7) 0.8298(4) 0.2489(6) 0.0520(16) Uani 1 1 d .
H3B H 0.1649 0.8815 0.2824 0.062 Uiso 1 1 calc R
H3C H 0.2774 0.8234 0.2533 0.062 Uiso 1 1 calc R
C4 C -0.0575(7) 0.7715(4) 0.3102(7) 0.0545(17) Uani 1 1 d .
H4A H -0.0989 0.7581 0.3803 0.065 Uiso 1 1 calc R
H4B H -0.0662 0.8292 0.2996 0.065 Uiso 1 1 calc R
C5 C -0.1322(7) 0.7307(4) 0.2129(8) 0.063(2) Uani 1 1 d .
H5A H -0.2223 0.7435 0.2187 0.076 Uiso 1 1 calc R
H5B H -0.1042 0.7525 0.1413 0.076 Uiso 1 1 calc R
C6 C -0.1746(7) 0.6045(4) 0.3110(8) 0.061(2) Uani 1 1 d .
H6A H -0.2668 0.6018 0.2984 0.074 Uiso 1 1 calc R
H6B H -0.1570 0.6385 0.3769 0.074 Uiso 1 1 calc R
C7 C -0.1239(6) 0.5212(4) 0.3356(7) 0.0556(18) Uani 1 1 d .
C8 C -0.2015(7) 0.4621(4) 0.3762(7) 0.0598(19) Uani 1 1 d .
H8A H -0.2896 0.4699 0.3780 0.072 Uiso 1 1 calc R
C9 C -0.1478(10) 0.3916(4) 0.4139(7) 0.068(2) Uani 1 1 d .
H9A H -0.1982 0.3512 0.4439 0.081 Uiso 1 1 calc R
C10 C -0.0188(10) 0.3814(5) 0.4070(7) 0.071(2) Uani 1 1 d .
H10A H 0.0201 0.3341 0.4326 0.085 Uiso 1 1 calc R
C11 C 0.0523(8) 0.4416(4) 0.3621(6) 0.0547(17) Uani 1 1 d .
H11A H 0.1401 0.4338 0.3568 0.066 Uiso 1 1 calc R
C12 C -0.1775(7) 0.6056(4) 0.1100(7) 0.0589(19) Uani 1 1 d .
H12A H -0.2658 0.6237 0.1044 0.071 Uiso 1 1 calc R
H12B H -0.1788 0.5477 0.1205 0.071 Uiso 1 1 calc R
C13 C -0.1158(6) 0.6235(4) -0.0038(6) 0.0479(15) Uani 1 1 d .
H13A H -0.1194 0.6811 -0.0176 0.057 Uiso 1 1 calc R
H13B H -0.1656 0.5973 -0.0645 0.057 Uiso 1 1 calc R
C14 C 0.1163(7) 0.6693(4) -0.0984(6) 0.0513(16) Uani 1 1 d .
H14A H 0.2058 0.6575 -0.1103 0.062 Uiso 1 1 calc R
H14B H 0.0715 0.6699 -0.1722 0.062 Uiso 1 1 calc R
C15 C 0.1055(6) 0.7505(3) -0.0437(5) 0.0414(13) Uani 1 1 d .
C16 C 0.0237(7) 0.8099(4) -0.0863(6) 0.0555(17) Uani 1 1 d .
H16A H -0.0172 0.8029 -0.1573 0.067 Uiso 1 1 calc R
C17 C 0.0021(7) 0.8794(4) -0.0251(7) 0.0571(19) Uani 1 1 d .
H17A H -0.0511 0.9191 -0.0564 0.068 Uiso 1 1 calc R
C18 C 0.05807(13) 0.89035(9) 0.08122(14) 0.0544(18) Uani 1 1 d .
H18A H 0.0425 0.9369 0.1225 0.065 Uiso 1 1 calc R
Cl1 Cl 0.40886(13) 0.55732(9) 0.13081(14) 0.0566(5) Uani 1 1 d R
O2 O 0.35359(13) 0.54712(9) 0.01469(14) 0.0696(15) Uani 1 1 d R
O3 O 0.52166(13) 0.50412(9) 0.15821(14) 0.0722(16) Uani 1 1 d R
O4 O 0.45579(13) 0.64333(9) 0.12989(14) 0.0831(18) Uani 1 1 d R
O1 O 0.32349(13) 0.55571(9) 0.22519(14) 0.0824(19) Uani 1 1 d R

loop_
_atom_site_aniso_label
_atom_site_aniso_U_11
_atom_site_aniso_U_22
_atom_site_aniso_U_33
_atom_site_aniso_U_23
_atom_site_aniso_U_13
_atom_site_aniso_U_12
Ag1 0.0309(3) 0.0597(4) 0.0847(5) 0.0183(3) 0.0102(3) 0.0058(2)
N1 0.027(2) 0.034(2) 0.051(3) 0.003(2) 0.004(2) -0.0001(18)
N2 0.042(3) 0.046(3) 0.065(4) 0.009(3) 0.006(3) 0.009(2)
S1 0.0560(10) 0.0519(9) 0.0451(10) 0.0032(7) -0.0065(8) -0.0086(7)
S2 0.0463(9) 0.0383(7) 0.0551(11) -0.0075(6) 0.0117(8) -0.0068(6)
C1 0.035(3) 0.037(3) 0.054(4) 0.008(3) 0.001(3) -0.006(2)
C2 0.043(3) 0.034(3) 0.049(4) 0.003(2) -0.003(3) -0.013(2)
C3 0.059(4) 0.043(3) 0.053(4) -0.004(3) -0.003(3) -0.015(3)
C4 0.063(4) 0.042(3) 0.059(5) -0.007(3) 0.013(4) 0.000(3)
C5 0.053(4) 0.047(4) 0.089(6) -0.003(4) 0.004(4) 0.007(3)
C6 0.047(4) 0.064(4) 0.075(6) 0.009(4) 0.019(4) 0.007(3)
C7 0.043(4) 0.053(4) 0.071(5) 0.018(3) 0.008(3) 0.000(3)
C8 0.052(4) 0.062(4) 0.065(5) 0.013(4) 0.005(4) -0.012(3)
C9 0.098(7) 0.052(4) 0.053(5) 0.014(3) -0.006(5) -0.026(4)
C10 0.098(7) 0.054(4) 0.059(5) 0.014(3) -0.017(5) 0.013(4)
C11 0.065(4) 0.049(4) 0.049(4) 0.000(3) -0.008(3) 0.018(3)
C12 0.041(4) 0.057(4) 0.078(6) 0.003(3) -0.005(4) -0.001(3)
C13 0.038(3) 0.054(3) 0.050(4) 0.000(3) -0.010(3) -0.005(3)
C14 0.061(4) 0.056(4) 0.037(4) -0.004(3) 0.012(3) -0.012(3)
C15 0.045(3) 0.043(3) 0.037(3) 0.005(2) 0.004(3) -0.009(2)
C16 0.058(4) 0.063(4) 0.045(4) 0.019(3) -0.005(3) -0.015(3)
C17 0.059(4) 0.046(3) 0.066(5) 0.022(3) 0.003(4) 0.000(3)
C18 0.060(4) 0.030(3) 0.073(5) 0.008(3) 0.007(4) -0.002(3)
Cl1 0.0378(8) 0.0683(10) 0.0637(12) -0.0022(8) 0.0019(8) 0.0084(7)
O2 0.043(3) 0.104(4) 0.061(3) -0.021(3) -0.011(2) 0.022(3)
O3 0.042(3) 0.102(4) 0.073(4) 0.017(3) 0.005(3) 0.029(3)
O4 0.105(5) 0.052(3) 0.092(5) -0.015(3) 0.004(4) -0.017(3)
O1 0.042(3) 0.138(6) 0.068(4) 0.013(4) 0.015(3) 0.032(3)

loop_
_atom_type_symbol
_atom_type_description
_atom_type_scat_dispersion_real
_atom_type_scat_dispersion_imag
_atom_type_scat_source
C C 0.0033 0.0016 'International Tables Vol C Tables 4.2.6.8 and 6.1.1.4'
H H 0.0000 0.0000 'International Tables Vol C Tables 4.2.6.8 and 6.1.1.4'
N N 0.0061 0.0033 'International Tables Vol C Tables 4.2.6.8 and 6.1.1.4'
F F 0.0171 0.0103 'International Tables Vol C Tables 4.2.6.8 and 6.1.1.4'
P P 0.1023 0.0942 'International Tables Vol C Tables 4.2.6.8 and 6.1.1.4'
S S 0.1246 0.1234 'International Tables Vol C Tables 4.2.6.8 and 6.1.1.4'
Ag Ag -0.8971 1.1015 'International Tables Vol C Tables 4.2.6.8 and 6.1.1.4'
Cl Cl 0.1484 0.1585 'International Tables Vol C Tables 4.2.6.8 and 6.1.1.4'
O O 0.0106 0.0060 'International Tables Vol C Tables 4.2.6.8 and 6.1.1.4'

loop_
_geom_angle_atom_site_label_1
_geom_angle_atom_site_label_2
_geom_angle_atom_site_label_3
_geom_angle
O1 Ag1 N2 101.66(13)
O1 Ag1 N1 171.28(11)
N2 Ag1 N1 70.69(17)
O1 Ag1 S1 108.95(6)
N2 Ag1 S1 107.69(15)
N1 Ag1 S1 77.96(12)
O1 Ag1 S2 101.62(6)
N2 Ag1 S2 110.00(15)
N1 Ag1 S2 77.82(13)
S1 Ag1 S2 124.48(5)
C12 N1 C6 107.9(5)
C12 N1 C5 112.4(6)
C6 N1 C5 110.6(6)
C12 N1 Ag1 108.9(4)
C6 N1 Ag1 108.0(4)
C5 N1 Ag1 108.8(4)
C11 N2 C7 117.6(6)
C11 N2 Ag1 124.0(5)
C7 N2 Ag1 117.6(4)
C4 S1 C3 102.1(3)
C4 S1 Ag1 97.8(2)
C3 S1 Ag1 111.0(2)
C13 S2 C14 101.2(3)
C13 S2 Ag1 97.6(2)
C14 S2 Ag1 113.0(2)
C15 C1 C2 121.6(6)
C1 C2 C18 118.9(5)
C1 C2 C3 118.8(6)
C18 C2 C3 121.9(5)
C2 C3 S1 112.3(4)
C5 C4 S1 118.9(5)
N1 C5 C4 114.1(6)
N1 C6 C7 112.6(6)
N2 C7 C8 122.3(6)
N2 C7 C6 116.3(6)
C8 C7 C6 121.1(6)
C9 C8 C7 119.0(7)
C10 C9 C8 118.8(7)
C11 C10 C9 119.2(7)
N2 C11 C10 122.9(7)
N1 C12 C13 116.7(6)
C12 C13 S2 114.1(5)
C15 C14 S2 111.3(4)
C1 C15 C16 118.3(6)
C1 C15 C14 118.4(6)
C16 C15 C14 122.7(6)
C17 C16 C15 121.1(7)
C18 C17 C16 120.8(6)
C17 C18 C2 118.9(4)
O1 Cl1 O2 118.4
O1 Cl1 O3 109.1
O2 Cl1 O3 114.2
O1 Cl1 O4 103.4
O2 Cl1 O4 102.6
O3 Cl1 O4 107.8
Cl1 O1 Ag1 123.9

loop_
_geom_bond_atom_site_label_1
_geom_bond_atom_site_label_2
_geom_bond_distance
Ag1 O1 2.3512(14)
Ag1 N2 2.392(5)
Ag1 N1 2.480(4)
Ag1 S1 2.7106(18)
Ag1 S2 2.732(2)
N1 C12 1.442(9)
N1 C6 1.474(9)
N1 C5 1.492(8)
N2 C11 1.328(8)
N2 C7 1.336(8)
S1 C4 1.808(8)
S1 C3 1.831(7)
S2 C13 1.809(7)
S2 C14 1.825(7)
C1 C15 1.380(9)
C1 C2 1.385(9)
C2 C18 1.421(6)
C2 C3 1.484(10)
C4 C5 1.519(11)
C6 C7 1.504(9)
C7 C8 1.370(9)
C8 C9 1.365(11)
C9 C10 1.363(14)
C10 C11 1.361(12)
C12 C13 1.533(11)
C14 C15 1.499(9)
C15 C16 1.386(9)
C16 C17 1.381(11)
C17 C18 1.370(8)
Cl1 O1 1.4480
Cl1 O2 1.4698
Cl1 O3 1.4977
Cl1 O4 1.5097
